data_2206434
loop_
_publ_author_name
'Ryu, Ji Young'
'Kim, Cheal'
'Park, Dae Won'
'Park, Lae Ok'
'Kim, Youngmee'
'Lough, Alan J.'

_publ_section_title
;
 The two-dimensional structure of
 poly[[diperchloratocopper(II)]-bis[\m~2~-1,3-bis(4-pyridyl)propane]]
;
_journal_coeditor_code HB6230
_journal_issue 8
_journal_name_full 'Acta Crystallographica Section E'
_journal_page_first m1489
_journal_page_last m1491
_journal_paper_doi 10.1107/S1600536805020878
_journal_volume 61
_journal_year 2005
_chemical_formula_iupac '[Cu (Cl O4)2 (C13 H14 N2)2]'
_chemical_formula_moiety 'C26 H28 Cl2 Cu N4 O8'
_chemical_formula_sum 'C26 H28 Cl2 Cu N4 O8'
_chemical_formula_weight 658.96
_chemical_name_systematic
;
poly[[diperchloratocopper(II)]-bis[\m~2~-1,3-bis(4-pyridyl)propane]]
;
_space_group_IT_number 14
_symmetry_cell_setting monoclinic
_symmetry_space_group_name_Hall '-P 2ybc'
_symmetry_space_group_name_H-M 'P 1 21/c 1'
_atom_sites_solution_hydrogens geom
_atom_sites_solution_primary direct
_atom_sites_solution_secondary difmap
_cell_angle_alpha 90.00
_cell_angle_beta 102.9642(13)
_cell_angle_gamma 90.00
_cell_formula_units_Z 6
_cell_length_a 15.0179(5)
_cell_length_b 16.2881(5)
_cell_length_c 18.5719(7)
_cell_measurement_reflns_used 27195
_cell_measurement_temperature 150.0(10)
_cell_measurement_theta_max 27.5
_cell_measurement_theta_min 2.6
_cell_volume 4427.1(3)
_computing_cell_refinement 'DENZO-SMN (Otwinowski & Minor, 1997)'
_computing_data_collection 'COLLECT (Nonius, 2003)'
_computing_data_reduction DENZO-SMN
_computing_molecular_graphics SHELXTL/PC
_computing_publication_material SHELXTL/PC
_computing_structure_refinement SHELXTL/PC
_computing_structure_solution 'SHELXTL/PC (Sheldrick, 2001)'
_diffrn_ambient_temperature 150(2)
_diffrn_detector_area_resol_mean 9
_diffrn_measured_fraction_theta_full 0.998
_diffrn_measured_fraction_theta_max 0.998
_diffrn_measurement_device_type 'Bruker--Nonius KappaCCD'
_diffrn_measurement_method '\f scans and \w scans with \k offsets'
_diffrn_radiation_monochromator graphite
_diffrn_radiation_source 'fine-focus sealed tube'
_diffrn_radiation_type MoK\a
_diffrn_radiation_wavelength 0.71073
_diffrn_reflns_av_R_equivalents 0.0972
_diffrn_reflns_av_sigmaI/netI 0.0851
_diffrn_reflns_limit_h_max 16
_diffrn_reflns_limit_h_min -17
_diffrn_reflns_limit_k_max 19
_diffrn_reflns_limit_k_min -18
_diffrn_reflns_limit_l_max 22
_diffrn_reflns_limit_l_min -21
_diffrn_reflns_number 27195
_diffrn_reflns_theta_full 25.00
_diffrn_reflns_theta_max 25.00
_diffrn_reflns_theta_min 2.57
_diffrn_standards_decay_% 0
_diffrn_standards_interval_count 0
_diffrn_standards_interval_time 0
_diffrn_standards_number 0
_exptl_absorpt_coefficient_mu 0.975
_exptl_absorpt_correction_T_max 0.952
_exptl_absorpt_correction_T_min 0.689
_exptl_absorpt_correction_type multi-scan
_exptl_absorpt_process_details '(SORTAV; Blessing, 1995)'
_exptl_crystal_colour violet
_exptl_crystal_density_diffrn 1.483
_exptl_crystal_density_method 'not measured'
_exptl_crystal_description block
_exptl_crystal_F_000 2034
_exptl_crystal_size_max 0.10
_exptl_crystal_size_mid 0.08
_exptl_crystal_size_min 0.06
_refine_diff_density_max 0.464
_refine_diff_density_min -0.676
_refine_ls_extinction_coef 0.0013(3)
_refine_ls_extinction_expression Fc^*^=kFc[1+0.001xFc^2^\l^3^/sin(2\q)]^-1/4^
_refine_ls_extinction_method SHELXL97
_refine_ls_goodness_of_fit_ref 1.026
_refine_ls_hydrogen_treatment constr
_refine_ls_matrix_type full
_refine_ls_number_parameters 557
_refine_ls_number_reflns 7778
_refine_ls_number_restraints 0
_refine_ls_restrained_S_all 1.026
_refine_ls_R_factor_all 0.0943
_refine_ls_R_factor_gt 0.0569
_refine_ls_shift/su_max 0.000
_refine_ls_shift/su_mean 0.000
_refine_ls_structure_factor_coef Fsqd
_refine_ls_weighting_details 'calc w = 1/[\s^2^(Fo^2^)+(0.0775P)^2^+2.2199P] where P = (Fo^2^+2Fc^2^)/3'
_refine_ls_weighting_scheme calc
_refine_ls_wR_factor_gt 0.1342
_refine_ls_wR_factor_ref 0.1585
_reflns_number_gt 5253
_reflns_number_total 7778
_reflns_threshold_expression I>2\s(I)
_cod_data_source_file hb6230.cif
_cod_data_source_block I
_cod_depositor_comments
;
The following automatic conversions were performed:
'_symmetry_cell_setting' value 'Monoclinic' changed to 'monoclinic'
according to '/home/saulius/struct/CIF-dictionaries/cif_core.dic'
dictionary named 'cif_core.dic' version 2.4.1 from 2010-06-29.

Automatic conversion script
Id: cif_fix_enum 1527 2010-12-29 10:47:43Z saulius 

The following automatic conversions were performed:

'_symmetry_cell_setting' value 'Monoclinic' changed to 'monoclinic'
according to /home/saulius/struct/CIF-dictionaries/cif_core.dic
dictionary named 'cif_core.dic' version 2.4.1 from 2010-06-29.

Automatic conversion script
Id: cif_fix_values 1715 2011-07-08 13:25:40Z adriana 
;
_cod_original_cell_volume 4427.2(3)
_cod_original_sg_symbol_H-M 'P 21/c'
_cod_database_code 2206434
_cod_database_fobs_code 2206434

loop_
_symmetry_equiv_pos_as_xyz
'x, y, z'
'-x, y+1/2, -z+1/2'
'-x, -y, -z'
'x, -y-1/2, z-1/2'

loop_
_atom_site_label
_atom_site_fract_x
_atom_site_fract_y
_atom_site_fract_z
_atom_site_U_iso_or_equiv
_atom_site_adp_type
_atom_site_calc_flag
_atom_site_refinement_flags
_atom_site_occupancy
_atom_site_type_symbol
Cu1 0.5000 0.5000 0.5000 0.0314(2) Uani d S 1 Cu
N1 0.4540(2) 0.0473(2) 0.8983(2) 0.0321(8) Uani d . 1 N
N2 0.4481(2) 0.3978(2) 0.5369(2) 0.0324(8) Uani d . 1 N
C1 0.4701(3) 0.3228(3) 0.5153(3) 0.0403(11) Uani d . 1 C
H1A 0.5220 0.3181 0.4942 0.048 Uiso calc R 1 H
C2 0.4217(3) 0.2533(3) 0.5221(2) 0.0379(11) Uani d . 1 C
H2A 0.4400 0.2021 0.5057 0.046 Uiso calc R 1 H
C3 0.3459(3) 0.2578(3) 0.5530(2) 0.0316(10) Uani d . 1 C
C4 0.3244(3) 0.3343(3) 0.5782(2) 0.0371(11) Uani d . 1 C
H4A 0.2745 0.3400 0.6015 0.045 Uiso calc R 1 H
C5 0.3766(3) 0.4013(3) 0.5689(2) 0.0370(11) Uani d . 1 C
H5A 0.3610 0.4531 0.5862 0.044 Uiso calc R 1 H
C6 0.2912(3) 0.1824(3) 0.5625(2) 0.0372(11) Uani d . 1 C
H6A 0.2872 0.1456 0.5194 0.045 Uiso calc R 1 H
H6B 0.2284 0.1988 0.5647 0.045 Uiso calc R 1 H
C7 0.3358(3) 0.1361(3) 0.6335(2) 0.0364(11) Uani d . 1 C
H7A 0.2991 0.0866 0.6380 0.044 Uiso calc R 1 H
H7B 0.3976 0.1178 0.6301 0.044 Uiso calc R 1 H
C8 0.3433(3) 0.1893(3) 0.7025(3) 0.0387(11) Uani d . 1 C
H8A 0.3830 0.2372 0.6997 0.046 Uiso calc R 1 H
H8B 0.2821 0.2099 0.7049 0.046 Uiso calc R 1 H
C10 0.3824(3) 0.1408(3) 0.7704(3) 0.0362(11) Uani d . 1 C
C11 0.4751(3) 0.1266(3) 0.7947(3) 0.0397(11) Uani d . 1 C
H11A 0.5166 0.1489 0.7680 0.048 Uiso calc R 1 H
C12 0.5080(3) 0.0803(3) 0.8574(3) 0.0411(12) Uani d . 1 C
H12A 0.5720 0.0715 0.8723 0.049 Uiso calc R 1 H
C13 0.3634(3) 0.0606(3) 0.8745(2) 0.0360(10) Uani d . 1 C
H13A 0.3235 0.0380 0.9025 0.043 Uiso calc R 1 H
C14 0.3260(3) 0.1045(3) 0.8128(2) 0.0374(11) Uani d . 1 C
H14A 0.2616 0.1108 0.7982 0.045 Uiso calc R 1 H
Cl1 0.25978(7) 0.59447(7) 0.48949(6) 0.0355(3) Uani d . 1 Cl
O1 0.3538(2) 0.5841(2) 0.48385(19) 0.0439(8) Uani d . 1 O
O2 0.2196(2) 0.6604(2) 0.4430(2) 0.0538(10) Uani d . 1 O
O3 0.2588(2) 0.6122(2) 0.56544(19) 0.0487(9) Uani d . 1 O
O4 0.2109(2) 0.5195(2) 0.46686(19) 0.0438(8) Uani d . 1 O
Cu2 0.16100(4) -0.04187(3) 0.34533(3) 0.03170(18) Uani d . 1 Cu
N3 0.2218(2) -0.0767(2) 0.4487(2) 0.0321(8) Uani d . 1 N
N4 0.1974(2) -0.3496(2) 0.8087(2) 0.0340(9) Uani d . 1 N
N5 0.1296(2) 0.0692(2) 0.3828(2) 0.0354(9) Uani d . 1 N
N6 0.1042(2) 0.5043(2) 0.74131(19) 0.0323(8) Uani d . 1 N
C15 0.1983(3) -0.1458(3) 0.4798(3) 0.0374(11) Uani d . 1 C
H15A 0.1465 -0.1757 0.4542 0.045 Uiso calc R 1 H
C16 0.2462(3) -0.1753(3) 0.5473(3) 0.0374(11) Uani d . 1 C
H16A 0.2264 -0.2238 0.5675 0.045 Uiso calc R 1 H
C17 0.3231(3) -0.1340(3) 0.5854(2) 0.0348(10) Uani d . 1 C
C18 0.3477(3) -0.0626(3) 0.5529(3) 0.0388(11) Uani d . 1 C
H18A 0.4000 -0.0323 0.5769 0.047 Uiso calc R 1 H
C19 0.2959(3) -0.0364(3) 0.4863(3) 0.0360(11) Uani d . 1 C
H19A 0.3134 0.0129 0.4658 0.043 Uiso calc R 1 H
C20 0.3792(3) -0.1640(3) 0.6581(3) 0.0423(12) Uani d . 1 C
H20A 0.4441 -0.1668 0.6552 0.051 Uiso calc R 1 H
H20B 0.3593 -0.2202 0.6674 0.051 Uiso calc R 1 H
C21 0.3707(3) -0.1088(3) 0.7226(3) 0.0460(13) Uani d . 1 C
H21A 0.4177 -0.1252 0.7667 0.055 Uiso calc R 1 H
H21B 0.3837 -0.0515 0.7105 0.055 Uiso calc R 1 H
C22 0.2773(4) -0.1117(3) 0.7417(3) 0.0454(12) Uani d . 1 C
H22A 0.2771 -0.0725 0.7825 0.054 Uiso calc R 1 H
H22B 0.2307 -0.0930 0.6983 0.054 Uiso calc R 1 H
C23 0.2502(3) -0.1956(3) 0.7646(3) 0.0370(11) Uani d . 1 C
C24 0.3124(3) -0.2475(3) 0.8085(3) 0.0424(12) Uani d . 1 C
H24A 0.3746 -0.2315 0.8243 0.051 Uiso calc R 1 H
C25 0.2840(3) -0.3227(3) 0.8294(3) 0.0378(11) Uani d . 1 C
H25A 0.3278 -0.3572 0.8599 0.045 Uiso calc R 1 H
C26 0.1369(3) -0.2993(3) 0.7663(2) 0.0363(11) Uani d . 1 C
H26A 0.0750 -0.3166 0.7515 0.044 Uiso calc R 1 H
C27 0.1604(3) -0.2237(3) 0.7430(3) 0.0399(11) Uani d . 1 C
H27A 0.1154 -0.1905 0.7122 0.048 Uiso calc R 1 H
C28 0.1515(3) 0.1382(3) 0.3524(3) 0.0405(11) Uani d . 1 C
H28A 0.1919 0.1357 0.3198 0.049 Uiso calc R 1 H
C29 0.1164(3) 0.2140(3) 0.3671(3) 0.0443(12) Uani d . 1 C
H29A 0.1344 0.2624 0.3456 0.053 Uiso calc R 1 H
C30 0.0557(3) 0.2194(3) 0.4130(3) 0.0439(13) Uani d . 1 C
C31 0.0371(4) 0.1471(3) 0.4466(3) 0.0524(14) Uani d . 1 C
H31A -0.0014 0.1480 0.4807 0.063 Uiso calc R 1 H
C32 0.0745(3) 0.0744(3) 0.4305(3) 0.0424(12) Uani d . 1 C
H32A 0.0609 0.0257 0.4540 0.051 Uiso calc R 1 H
C33 0.0127(4) 0.2993(3) 0.4273(3) 0.0607(17) Uani d . 1 C
H33A -0.0536 0.2909 0.4226 0.073 Uiso calc R 1 H
H33B 0.0206 0.3399 0.3896 0.073 Uiso calc R 1 H
C34 0.0547(4) 0.3337(4) 0.5044(4) 0.076(2) Uani d . 1 C
H34A 0.0655 0.2877 0.5402 0.092 Uiso calc R 1 H
H34B 0.1147 0.3583 0.5037 0.092 Uiso calc R 1 H
C35 0.0015(5) 0.3922(6) 0.5291(4) 0.096(3) Uani d . 1 C
H35A -0.0580 0.3666 0.5298 0.116 Uiso calc R 1 H
H35B -0.0105 0.4368 0.4921 0.116 Uiso calc R 1 H
C36 0.0377(3) 0.4305(4) 0.6033(3) 0.0546(15) Uani d . 1 C
C37 -0.0107(3) 0.4279(3) 0.6587(3) 0.0478(13) Uani d . 1 C
H37A -0.0680 0.4006 0.6501 0.057 Uiso calc R 1 H
C38 0.0235(3) 0.4643(3) 0.7255(3) 0.0373(11) Uani d . 1 C
H38A -0.0111 0.4614 0.7624 0.045 Uiso calc R 1 H
C39 0.1512(3) 0.5085(3) 0.6879(3) 0.0387(11) Uani d . 1 C
H39A 0.2074 0.5376 0.6973 0.046 Uiso calc R 1 H
C40 0.1209(3) 0.4721(4) 0.6198(3) 0.0491(13) Uani d . 1 C
H40A 0.1569 0.4754 0.5839 0.059 Uiso calc R 1 H
Cl2 0.38975(8) 0.04822(8) 0.32392(8) 0.0498(3) Uani d . 1 Cl
O5 0.3017(2) 0.0153(2) 0.3222(2) 0.0535(9) Uani d . 1 O
O6 0.3941(4) 0.0843(5) 0.2583(3) 0.137(3) Uani d . 1 O
O7 0.4100(3) 0.1062(3) 0.3843(3) 0.0965(17) Uani d . 1 O
O8 0.4554(3) -0.0152(3) 0.3424(3) 0.0933(17) Uani d . 1 O
Cl3 -0.07474(8) -0.11524(8) 0.33164(7) 0.0444(3) Uani d . 1 Cl
O9 0.0212(2) -0.1050(2) 0.36641(18) 0.0463(9) Uani d . 1 O
O10 -0.0841(3) -0.1231(3) 0.2539(2) 0.0620(11) Uani d . 1 O
O11 -0.1078(3) -0.1867(3) 0.3599(3) 0.0850(15) Uani d . 1 O
O12 -0.1233(3) -0.0451(3) 0.3464(3) 0.0893(16) Uani d . 1 O

loop_
_atom_site_aniso_label
_atom_site_aniso_U_11
_atom_site_aniso_U_22
_atom_site_aniso_U_33
_atom_site_aniso_U_12
_atom_site_aniso_U_13
_atom_site_aniso_U_23
Cu1 0.0341(4) 0.0340(4) 0.0265(4) -0.0067(3) 0.0076(3) -0.0030(3)
N1 0.031(2) 0.036(2) 0.0291(19) 0.0044(16) 0.0052(16) 0.0042(16)
N2 0.033(2) 0.035(2) 0.030(2) -0.0023(16) 0.0089(16) -0.0049(16)
C1 0.041(3) 0.042(3) 0.042(3) -0.004(2) 0.018(2) -0.004(2)
C2 0.046(3) 0.034(3) 0.036(3) -0.005(2) 0.014(2) -0.003(2)
C3 0.032(2) 0.036(3) 0.024(2) -0.0032(19) 0.0010(18) 0.0062(19)
C4 0.036(3) 0.045(3) 0.032(2) 0.000(2) 0.012(2) 0.007(2)
C5 0.044(3) 0.036(3) 0.031(2) 0.003(2) 0.010(2) 0.001(2)
C6 0.036(3) 0.043(3) 0.030(2) -0.006(2) 0.000(2) 0.006(2)
C7 0.034(2) 0.039(3) 0.036(3) -0.003(2) 0.007(2) 0.001(2)
C8 0.041(3) 0.037(3) 0.035(3) 0.001(2) 0.003(2) 0.004(2)
C10 0.041(3) 0.031(2) 0.034(3) -0.002(2) 0.002(2) 0.0003(19)
C11 0.042(3) 0.045(3) 0.033(3) 0.001(2) 0.010(2) 0.010(2)
C12 0.027(2) 0.057(3) 0.039(3) 0.004(2) 0.009(2) 0.009(2)
C13 0.035(2) 0.041(3) 0.033(2) -0.002(2) 0.008(2) 0.004(2)
C14 0.033(2) 0.045(3) 0.032(3) -0.002(2) 0.003(2) 0.006(2)
Cl1 0.0309(6) 0.0382(6) 0.0377(6) 0.0011(4) 0.0081(5) -0.0017(5)
O1 0.0283(17) 0.048(2) 0.057(2) -0.0030(14) 0.0131(15) -0.0086(17)
O2 0.054(2) 0.046(2) 0.058(2) 0.0109(17) 0.0033(18) 0.0079(18)
O3 0.055(2) 0.053(2) 0.040(2) 0.0009(17) 0.0126(17) -0.0081(16)
O4 0.0359(18) 0.0423(19) 0.054(2) -0.0090(14) 0.0115(16) -0.0110(16)
Cu2 0.0323(3) 0.0343(3) 0.0278(3) 0.0025(2) 0.0053(2) -0.0010(2)
N3 0.0312(19) 0.031(2) 0.034(2) -0.0008(15) 0.0052(16) -0.0016(16)
N4 0.030(2) 0.038(2) 0.032(2) -0.0007(16) 0.0031(16) 0.0012(16)
N5 0.036(2) 0.041(2) 0.029(2) 0.0025(17) 0.0051(17) -0.0003(17)
N6 0.035(2) 0.035(2) 0.0260(19) 0.0003(16) 0.0044(16) 0.0007(16)
C15 0.033(2) 0.042(3) 0.035(3) -0.003(2) 0.002(2) -0.001(2)
C16 0.041(3) 0.035(3) 0.037(3) -0.006(2) 0.012(2) 0.001(2)
C17 0.030(2) 0.042(3) 0.032(3) -0.0007(19) 0.0074(19) 0.002(2)
C18 0.036(3) 0.039(3) 0.038(3) -0.005(2) 0.001(2) -0.001(2)
C19 0.041(3) 0.029(2) 0.036(2) -0.0070(19) 0.002(2) -0.0021(19)
C20 0.039(3) 0.045(3) 0.041(3) -0.004(2) 0.003(2) 0.010(2)
C21 0.053(3) 0.040(3) 0.041(3) -0.014(2) 0.001(2) 0.004(2)
C22 0.064(3) 0.036(3) 0.036(3) -0.005(2) 0.011(2) -0.001(2)
C23 0.044(3) 0.033(2) 0.032(2) -0.004(2) 0.006(2) -0.0019(19)
C24 0.035(3) 0.047(3) 0.042(3) -0.004(2) 0.002(2) 0.004(2)
C25 0.033(3) 0.039(3) 0.040(3) 0.000(2) 0.006(2) 0.001(2)
C26 0.032(2) 0.045(3) 0.031(2) -0.002(2) 0.005(2) 0.001(2)
C27 0.041(3) 0.042(3) 0.037(3) 0.007(2) 0.010(2) 0.000(2)
C28 0.044(3) 0.040(3) 0.038(3) 0.005(2) 0.011(2) 0.003(2)
C29 0.054(3) 0.040(3) 0.036(3) 0.006(2) 0.002(2) -0.002(2)
C30 0.041(3) 0.048(3) 0.035(3) 0.010(2) -0.008(2) -0.011(2)
C31 0.052(3) 0.064(4) 0.045(3) 0.004(3) 0.017(3) -0.019(3)
C32 0.047(3) 0.046(3) 0.037(3) 0.000(2) 0.015(2) -0.002(2)
C33 0.053(3) 0.058(4) 0.062(4) 0.020(3) -0.006(3) -0.027(3)
C34 0.057(4) 0.086(5) 0.071(4) 0.028(3) -0.017(3) -0.047(4)
C35 0.058(4) 0.164(8) 0.058(4) 0.021(4) -0.005(3) -0.057(5)
C36 0.041(3) 0.081(4) 0.039(3) 0.010(3) 0.004(2) -0.019(3)
C37 0.036(3) 0.060(3) 0.044(3) -0.003(2) 0.002(2) -0.011(3)
C38 0.028(2) 0.048(3) 0.036(3) -0.002(2) 0.0062(19) 0.001(2)
C39 0.032(2) 0.050(3) 0.036(3) 0.003(2) 0.012(2) 0.006(2)
C40 0.042(3) 0.079(4) 0.027(2) 0.008(3) 0.010(2) -0.002(2)
Cl2 0.0356(7) 0.0594(8) 0.0562(8) -0.0075(6) 0.0143(6) -0.0006(6)
O5 0.0296(18) 0.066(2) 0.067(2) -0.0088(16) 0.0155(17) 0.001(2)
O6 0.117(5) 0.202(7) 0.094(4) -0.046(5) 0.030(4) 0.063(5)
O7 0.086(3) 0.092(4) 0.115(4) -0.026(3) 0.028(3) -0.059(3)
O8 0.043(2) 0.093(3) 0.130(5) 0.018(2) -0.009(3) -0.036(3)
Cl3 0.0284(6) 0.0581(8) 0.0457(7) -0.0030(5) 0.0060(5) 0.0029(6)
O9 0.0294(17) 0.065(2) 0.0411(19) -0.0048(15) 0.0014(14) -0.0009(17)
O10 0.052(2) 0.088(3) 0.043(2) -0.011(2) 0.0045(18) -0.009(2)
O11 0.069(3) 0.093(3) 0.096(4) -0.030(2) 0.026(3) 0.032(3)
O12 0.054(3) 0.099(4) 0.112(4) 0.030(2) 0.013(3) -0.026(3)

loop_
_atom_type_symbol
_atom_type_description
_atom_type_scat_dispersion_real
_atom_type_scat_dispersion_imag
_atom_type_scat_source
C C 0.0033 0.0016 'International Tables Vol C Tables 4.2.6.8 and 6.1.1.4'
H H 0.0000 0.0000 'International Tables Vol C Tables 4.2.6.8 and 6.1.1.4'
O O 0.0106 0.0060 'International Tables Vol C Tables 4.2.6.8 and 6.1.1.4'
Cl Cl 0.1484 0.1585 'International Tables Vol C Tables 4.2.6.8 and 6.1.1.4'
N N 0.0061 0.0033 'International Tables Vol C Tables 4.2.6.8 and 6.1.1.4'
Cu Cu 0.3201 1.2651 'International Tables Vol C Tables 4.2.6.8 and 6.1.1.4'

loop_
_geom_angle_atom_site_label_1
_geom_angle_atom_site_label_2
_geom_angle_atom_site_label_3
_geom_angle_site_symmetry_1
_geom_angle_site_symmetry_3
_geom_angle
_geom_angle_publ_flag
N1 Cu1 N1 2_656 4_565 180 n
N1 Cu1 N2 2_656 3_666 85.74(14) n
N1 Cu1 N2 4_565 3_666 94.26(14) n
N1 Cu1 N2 2_656 . 94.26(14) n
N1 Cu1 N2 4_565 . 85.74(14) n
N2 Cu1 N2 3_666 . 180 n
N1 Cu1 O1 2_656 . 90.56(13) n
N1 Cu1 O1 4_565 . 89.44(13) n
N2 Cu1 O1 3_666 . 84.55(13) n
N2 Cu1 O1 . . 95.45(13) n
O1 Cu1 O1 . 3_666 180 n
C12 N1 C13 . . 116.3(4) ?
C12 N1 Cu1 . 2_646 124.1(3) ?
C13 N1 Cu1 . 2_646 118.4(3) ?
C5 N2 C1 . . 116.4(4) ?
C5 N2 Cu1 . . 121.5(3) ?
C1 N2 Cu1 . . 120.4(3) ?
N2 C1 C2 . . 123.5(5) ?
N2 C1 H1A . . 118.3 ?
C2 C1 H1A . . 118.3 ?
C1 C2 C3 . . 119.9(4) ?
C1 C2 H2A . . 120.1 ?
C3 C2 H2A . . 120.1 ?
C2 C3 C4 . . 117.4(4) ?
C2 C3 C6 . . 121.6(4) ?
C4 C3 C6 . . 120.9(4) ?
C5 C4 C3 . . 119.0(4) ?
C5 C4 H4A . . 120.5 ?
C3 C4 H4A . . 120.5 ?
N2 C5 C4 . . 123.8(4) ?
N2 C5 H5A . . 118.1 ?
C4 C5 H5A . . 118.1 ?
C3 C6 C7 . . 110.9(4) ?
C3 C6 H6A . . 109.5 ?
C7 C6 H6A . . 109.5 ?
C3 C6 H6B . . 109.5 ?
C7 C6 H6B . . 109.5 ?
H6A C6 H6B . . 108.0 ?
C8 C7 C6 . . 112.2(4) ?
C8 C7 H7A . . 109.2 ?
C6 C7 H7A . . 109.2 ?
C8 C7 H7B . . 109.2 ?
C6 C7 H7B . . 109.2 ?
H7A C7 H7B . . 107.9 ?
C10 C8 C7 . . 110.5(4) ?
C10 C8 H8A . . 109.6 ?
C7 C8 H8A . . 109.6 ?
C10 C8 H8B . . 109.6 ?
C7 C8 H8B . . 109.6 ?
H8A C8 H8B . . 108.1 ?
C11 C10 C14 . . 115.8(4) ?
C11 C10 C8 . . 122.6(4) ?
C14 C10 C8 . . 121.5(4) ?
C12 C11 C10 . . 120.5(5) ?
C12 C11 H11A . . 119.7 ?
C10 C11 H11A . . 119.7 ?
N1 C12 C11 . . 123.3(4) ?
N1 C12 H12A . . 118.4 ?
C11 C12 H12A . . 118.4 ?
N1 C13 C14 . . 123.6(4) ?
N1 C13 H13A . . 118.2 ?
C14 C13 H13A . . 118.2 ?
C13 C14 C10 . . 120.4(4) ?
C13 C14 H14A . . 119.8 ?
C10 C14 H14A . . 119.8 ?
O2 Cl1 O4 . . 110.1(2) ?
O2 Cl1 O3 . . 110.2(2) ?
O4 Cl1 O3 . . 109.9(2) ?
O2 Cl1 O1 . . 109.4(2) ?
O4 Cl1 O1 . . 108.8(2) ?
O3 Cl1 O1 . . 108.5(2) ?
Cl1 O1 Cu1 . . 151.9(2) ?
N4 Cu2 N3 4 . 88.58(15) n
N4 Cu2 N6 4 4_565 91.80(15) n
N3 Cu2 N6 . 4_565 177.79(15) n
N4 Cu2 N5 4 . 177.66(15) n
N3 Cu2 N5 . . 90.81(14) n
N6 Cu2 N5 4_565 . 88.72(15) n
N4 Cu2 O5 4 . 87.92(14) n
N3 Cu2 O5 . . 92.85(14) n
N6 Cu2 O5 4_565 . 84.99(14) n
N5 Cu2 O5 . . 89.85(14) n
N4 Cu2 O9 4 . 89.59(14) n
N3 Cu2 O9 . . 87.21(13) n
N6 Cu2 O9 4_565 . 94.97(13) n
N5 Cu2 O9 . . 92.63(14) n
O5 Cu2 O9 . . 177.51(13) n
C19 N3 C15 . . 116.8(4) ?
C19 N3 Cu2 . . 120.2(3) ?
C15 N3 Cu2 . . 122.5(3) ?
C26 N4 C25 . . 117.1(4) ?
C26 N4 Cu2 . 4_556 122.3(3) ?
C25 N4 Cu2 . 4_556 120.5(3) ?
C28 N5 C32 . . 118.2(4) ?
C28 N5 Cu2 . . 120.5(3) ?
C32 N5 Cu2 . . 120.5(3) ?
C39 N6 C38 . . 117.4(4) ?
C39 N6 Cu2 . 4_566 120.8(3) ?
C38 N6 Cu2 . 4_566 121.3(3) ?
N3 C15 C16 . . 123.0(4) ?
N3 C15 H15A . . 118.5 ?
C16 C15 H15A . . 118.5 ?
C15 C16 C17 . . 119.9(4) ?
C15 C16 H16A . . 120.1 ?
C17 C16 H16A . . 120.1 ?
C16 C17 C18 . . 117.0(4) ?
C16 C17 C20 . . 122.4(4) ?
C18 C17 C20 . . 120.6(4) ?
C19 C18 C17 . . 119.8(4) ?
C19 C18 H18A . . 120.1 ?
C17 C18 H18A . . 120.1 ?
N3 C19 C18 . . 123.4(4) ?
N3 C19 H19A . . 118.3 ?
C18 C19 H19A . . 118.3 ?
C17 C20 C21 . . 112.7(4) ?
C17 C20 H20A . . 109.1 ?
C21 C20 H20A . . 109.1 ?
C17 C20 H20B . . 109.1 ?
C21 C20 H20B . . 109.1 ?
H20A C20 H20B . . 107.8 ?
C22 C21 C20 . . 114.1(4) ?
C22 C21 H21A . . 108.7 ?
C20 C21 H21A . . 108.7 ?
C22 C21 H21B . . 108.7 ?
C20 C21 H21B . . 108.7 ?
H21A C21 H21B . . 107.6 ?
C23 C22 C21 . . 114.4(4) ?
C23 C22 H22A . . 108.7 ?
C21 C22 H22A . . 108.7 ?
C23 C22 H22B . . 108.7 ?
C21 C22 H22B . . 108.7 ?
H22A C22 H22B . . 107.6 ?
C24 C23 C27 . . 116.8(4) ?
C24 C23 C22 . . 121.9(4) ?
C27 C23 C22 . . 121.3(4) ?
C25 C24 C23 . . 119.8(4) ?
C25 C24 H24A . . 120.1 ?
C23 C24 H24A . . 120.1 ?
N4 C25 C24 . . 123.3(4) ?
N4 C25 H25A . . 118.4 ?
C24 C25 H25A . . 118.4 ?
N4 C26 C27 . . 122.8(4) ?
N4 C26 H26A . . 118.6 ?
C27 C26 H26A . . 118.6 ?
C26 C27 C23 . . 120.2(4) ?
C26 C27 H27A . . 119.9 ?
C23 C27 H27A . . 119.9 ?
N5 C28 C29 . . 121.6(5) ?
N5 C28 H28A . . 119.2 ?
C29 C28 H28A . . 119.2 ?
C30 C29 C28 . . 120.5(5) ?
C30 C29 H29A . . 119.7 ?
C28 C29 H29A . . 119.7 ?
C29 C30 C31 . . 116.7(4) ?
C29 C30 C33 . . 122.2(5) ?
C31 C30 C33 . . 121.1(5) ?
C32 C31 C30 . . 120.0(5) ?
C32 C31 H31A . . 120.0 ?
C30 C31 H31A . . 120.0 ?
N5 C32 C31 . . 122.8(5) ?
N5 C32 H32A . . 118.6 ?
C31 C32 H32A . . 118.6 ?
C30 C33 C34 . . 112.3(4) ?
C30 C33 H33A . . 109.1 ?
C34 C33 H33A . . 109.1 ?
C30 C33 H33B . . 109.1 ?
C34 C33 H33B . . 109.1 ?
H33A C33 H33B . . 107.9 ?
C35 C34 C33 . . 114.4(5) ?
C35 C34 H34A . . 108.7 ?
C33 C34 H34A . . 108.7 ?
C35 C34 H34B . . 108.7 ?
C33 C34 H34B . . 108.7 ?
H34A C34 H34B . . 107.6 ?
C34 C35 C36 . . 118.3(5) ?
C34 C35 H35A . . 107.7 ?
C36 C35 H35A . . 107.7 ?
C34 C35 H35B . . 107.7 ?
C36 C35 H35B . . 107.7 ?
H35A C35 H35B . . 107.1 ?
C37 C36 C40 . . 116.4(5) ?
C37 C36 C35 . . 121.8(5) ?
C40 C36 C35 . . 121.8(5) ?
C38 C37 C36 . . 120.5(5) ?
C38 C37 H37A . . 119.8 ?
C36 C37 H37A . . 119.8 ?
N6 C38 C37 . . 122.9(5) ?
N6 C38 H38A . . 118.6 ?
C37 C38 H38A . . 118.6 ?
N6 C39 C40 . . 122.4(5) ?
N6 C39 H39A . . 118.8 ?
C40 C39 H39A . . 118.8 ?
C39 C40 C36 . . 120.5(5) ?
C39 C40 H40A . . 119.8 ?
C36 C40 H40A . . 119.8 ?
O6 Cl2 O8 . . 111.1(4) ?
O6 Cl2 O5 . . 111.9(3) ?
O8 Cl2 O5 . . 108.9(3) ?
O6 Cl2 O7 . . 111.5(4) ?
O8 Cl2 O7 . . 105.9(3) ?
O5 Cl2 O7 . . 107.3(3) ?
Cl2 O5 Cu2 . . 168.8(3) ?
O11 Cl3 O12 . . 110.8(3) ?
O11 Cl3 O10 . . 109.8(3) ?
O12 Cl3 O10 . . 109.3(3) ?
O11 Cl3 O9 . . 109.1(2) ?
O12 Cl3 O9 . . 108.9(3) ?
O10 Cl3 O9 . . 108.9(2) ?
Cl3 O9 Cu2 . . 141.2(2) ?

loop_
_geom_bond_atom_site_label_1
_geom_bond_atom_site_label_2
_geom_bond_site_symmetry_2
_geom_bond_distance
_geom_bond_publ_flag
Cu1 N1 2_656 2.014(3) y
Cu1 N1 4_565 2.014(3) n
Cu1 N2 3_666 2.022(4) n
Cu1 N2 . 2.022(4) y
Cu1 O1 . 2.548(3) y
Cu1 O1 3_666 2.548(3) n
N1 C12 . 1.341(6) ?
N1 C13 . 1.351(5) ?
N1 Cu1 2_646 2.014(3) ?
N2 C5 . 1.341(6) ?
N2 C1 . 1.349(6) ?
C1 C2 . 1.365(6) ?
C1 H1A . 0.9500 ?
C2 C3 . 1.387(6) ?
C2 H2A . 0.9500 ?
C3 C4 . 1.395(6) ?
C3 C6 . 1.510(6) ?
C4 C5 . 1.378(6) ?
C4 H4A . 0.9500 ?
C5 H5A . 0.9500 ?
C6 C7 . 1.535(6) ?
C6 H6A . 0.9900 ?
C6 H6B . 0.9900 ?
C7 C8 . 1.530(7) ?
C7 H7A . 0.9900 ?
C7 H7B . 0.9900 ?
C8 C10 . 1.493(6) ?
C8 H8A . 0.9900 ?
C8 H8B . 0.9900 ?
C10 C11 . 1.383(6) ?
C10 C14 . 1.408(7) ?
C11 C12 . 1.383(6) ?
C11 H11A . 0.9500 ?
C12 H12A . 0.9500 ?
C13 C14 . 1.361(6) ?
C13 H13A . 0.9500 ?
C14 H14A . 0.9500 ?
Cl1 O2 . 1.424(3) ?
Cl1 O4 . 1.438(3) ?
Cl1 O3 . 1.443(4) ?
Cl1 O1 . 1.449(3) ?
Cu2 N4 4 2.014(4) y
Cu2 N3 . 2.014(4) y
Cu2 N6 4_565 2.023(3) y
Cu2 N5 . 2.031(4) y
Cu2 O5 . 2.434(3) y
Cu2 O9 . 2.447(3) y
N3 C19 . 1.345(5) ?
N3 C15 . 1.348(6) ?
N4 C26 . 1.341(6) ?
N4 C25 . 1.343(6) ?
N4 Cu2 4_556 2.014(4) ?
N5 C28 . 1.332(6) ?
N5 C32 . 1.343(6) ?
N6 C39 . 1.343(6) ?
N6 C38 . 1.348(6) ?
N6 Cu2 4_566 2.023(3) ?
C15 C16 . 1.384(6) ?
C15 H15A . 0.9500 ?
C16 C17 . 1.386(6) ?
C16 H16A . 0.9500 ?
C17 C18 . 1.396(6) ?
C17 C20 . 1.504(6) ?
C18 C19 . 1.373(6) ?
C18 H18A . 0.9500 ?
C19 H19A . 0.9500 ?
C20 C21 . 1.525(7) ?
C20 H20A . 0.9900 ?
C20 H20B . 0.9900 ?
C21 C22 . 1.523(7) ?
C21 H21A . 0.9900 ?
C21 H21B . 0.9900 ?
C22 C23 . 1.514(7) ?
C22 H22A . 0.9900 ?
C22 H22B . 0.9900 ?
C23 C24 . 1.382(6) ?
C23 C27 . 1.394(6) ?
C24 C25 . 1.382(7) ?
C24 H24A . 0.9500 ?
C25 H25A . 0.9500 ?
C26 C27 . 1.378(7) ?
C26 H26A . 0.9500 ?
C27 H27A . 0.9500 ?
C28 C29 . 1.393(7) ?
C28 H28A . 0.9500 ?
C29 C30 . 1.383(7) ?
C29 H29A . 0.9500 ?
C30 C31 . 1.391(8) ?
C30 C33 . 1.502(7) ?
C31 C32 . 1.371(7) ?
C31 H31A . 0.9500 ?
C32 H32A . 0.9500 ?
C33 C34 . 1.535(7) ?
C33 H33A . 0.9900 ?
C33 H33B . 0.9900 ?
C34 C35 . 1.385(8) ?
C34 H34A . 0.9900 ?
C34 H34B . 0.9900 ?
C35 C36 . 1.499(8) ?
C35 H35A . 0.9900 ?
C35 H35B . 0.9900 ?
C36 C37 . 1.387(8) ?
C36 C40 . 1.394(8) ?
C37 C38 . 1.368(7) ?
C37 H37A . 0.9500 ?
C38 H38A . 0.9500 ?
C39 C40 . 1.378(7) ?
C39 H39A . 0.9500 ?
C40 H40A . 0.9500 ?
Cl2 O6 . 1.368(5) ?
Cl2 O8 . 1.415(4) ?
Cl2 O5 . 1.420(3) ?
Cl2 O7 . 1.445(5) ?
Cl3 O11 . 1.412(4) ?
Cl3 O12 . 1.415(4) ?
Cl3 O10 . 1.426(4) ?
Cl3 O9 . 1.450(3) ?
